data_4085000
loop_
_publ_author_name
'Albert, Joan'
'Granell, Jaume'
'Qadir, Romana'
'Quirante, Josefina'
'Calvis, Carme'
'Messeguer, Ramon'
'Bad\'ia, Josefa'
'Baldom\`a, Laura'
'Font-Bardia, Merc\`e'
'Calvet, Teresa'

_publ_section_title
;
 Cyclopalladated Benzophenone Imines: Synthesis, Antitumor Activity, Cell
 Accumulation, DNA Interaction, and Cathepsin B Inhibition
;
_journal_issue 24
_journal_name_full Organometallics
_journal_page_first 7284
_journal_paper_doi 10.1021/om501060f
_journal_volume 33
_journal_year 2014
_chemical_formula_moiety 'C37 H29 Cl N P Pd'
_chemical_formula_sum 'C37 H29 Cl N P Pd'
_chemical_formula_weight 660.43
_chemical_name_systematic
;
 ?
;
_space_group_IT_number 2
_symmetry_cell_setting triclinic
_symmetry_space_group_name_Hall '-P 1'
_symmetry_space_group_name_H-M 'P -1'
_atom_sites_solution_hydrogens geom
_atom_sites_solution_primary direct
_atom_sites_solution_secondary difmap
_audit_creation_method SHELXL-97
_cell_angle_alpha 94.980(2)
_cell_angle_beta 108.466(2)
_cell_angle_gamma 91.747(2)
_cell_formula_units_Z 2
_cell_length_a 9.9467(4)
_cell_length_b 11.8680(4)
_cell_length_c 13.2780(5)
_cell_measurement_reflns_used 9947
_cell_measurement_temperature 100(2)
_cell_measurement_theta_max 28.34
_cell_measurement_theta_min 2.25
_cell_volume 1478.33(10)
_computing_cell_refinement 'Bruker SAINT'
_computing_data_collection 'Bruker APEX2'
_computing_data_reduction 'Bruker SAINT'
_computing_molecular_graphics 'Bruker SHELXTL'
_computing_publication_material 'Bruker SHELXTL'
_computing_structure_refinement 'SHELXL-97 (Sheldrick, 2008)'
_computing_structure_solution 'SHELXS-97 (Sheldrick, 2008)'
_diffrn_ambient_temperature 100(2)
_diffrn_measured_fraction_theta_full 0.991
_diffrn_measured_fraction_theta_max 0.991
_diffrn_measurement_device_type 'Bruker D8VENTURE'
_diffrn_measurement_method '\f and \w scans'
_diffrn_radiation_monochromator MIRROR
_diffrn_radiation_source microfocus
_diffrn_radiation_type MoK\a
_diffrn_radiation_wavelength 0.71073
_diffrn_reflns_av_R_equivalents 0.0247
_diffrn_reflns_av_sigmaI/netI 0.0306
_diffrn_reflns_limit_h_max 13
_diffrn_reflns_limit_h_min -10
_diffrn_reflns_limit_k_max 15
_diffrn_reflns_limit_k_min -15
_diffrn_reflns_limit_l_max 17
_diffrn_reflns_limit_l_min -17
_diffrn_reflns_number 18078
_diffrn_reflns_theta_full 28.34
_diffrn_reflns_theta_max 28.34
_diffrn_reflns_theta_min 2.16
_exptl_absorpt_coefficient_mu 0.800
_exptl_absorpt_correction_T_max 0.7457
_exptl_absorpt_correction_T_min 0.6394
_exptl_absorpt_correction_type multi-scan
_exptl_absorpt_process_details sadabs
_exptl_crystal_colour yellow
_exptl_crystal_density_diffrn 1.484
_exptl_crystal_density_method 'not measured'
_exptl_crystal_description prism
_exptl_crystal_F_000 672
_exptl_crystal_size_max 0.1
_exptl_crystal_size_mid 0.09
_exptl_crystal_size_min 0.07
_refine_diff_density_max 0.825
_refine_diff_density_min -0.516
_refine_diff_density_rms 0.108
_refine_ls_extinction_method none
_refine_ls_goodness_of_fit_ref 1.071
_refine_ls_hydrogen_treatment mixed
_refine_ls_matrix_type full
_refine_ls_number_parameters 370
_refine_ls_number_reflns 7311
_refine_ls_number_restraints 0
_refine_ls_restrained_S_all 1.071
_refine_ls_R_factor_all 0.0366
_refine_ls_R_factor_gt 0.0307
_refine_ls_shift/su_max 0.002
_refine_ls_shift/su_mean 0.000
_refine_ls_structure_factor_coef Fsqd
_refine_ls_weighting_details 'calc w=1/[\s^2^(Fo^2^)+(0.0535P)^2^+1.5836P] where P=(Fo^2^+2Fc^2^)/3'
_refine_ls_weighting_scheme calc
_refine_ls_wR_factor_gt 0.0882
_refine_ls_wR_factor_ref 0.0958
_reflns_number_gt 6573
_reflns_number_total 7311
_reflns_threshold_expression >2sigma(I)
_cod_data_source_file om501060f_si_002.cif
_cod_data_source_block mo_jaqb9_0m
_cod_depositor_comments 'Adding full bibliography for 4084996--4085001.cif.'
_cod_original_sg_symbol_H-M P-1
_cod_database_code 4085000

loop_
_symmetry_equiv_pos_as_xyz
'x, y, z'
'-x, -y, -z'

loop_
_atom_site_label
_atom_site_type_symbol
_atom_site_fract_x
_atom_site_fract_y
_atom_site_fract_z
_atom_site_U_iso_or_equiv
_atom_site_adp_type
_atom_site_occupancy
_atom_site_symmetry_multiplicity
_atom_site_calc_flag
_atom_site_refinement_flags
Pd1 Pd 0.824908(17) 0.660139(14) 0.631368(13) 0.01299(6) Uani 1 1 d .
Cl1 Cl 0.84999(7) 0.51382(5) 0.74330(5) 0.02068(13) Uani 1 1 d .
P1 P 0.89740(6) 0.79570(5) 0.77202(5) 0.01347(12) Uani 1 1 d .
N1 N 0.7530(2) 0.54216(16) 0.49519(15) 0.0133(4) Uani 1 1 d .
C1 C 0.8872(2) 0.7590(2) 0.90085(18) 0.0162(4) Uani 1 1 d .
C2 C 0.9750(3) 0.6779(2) 0.9525(2) 0.0203(5) Uani 1 1 d .
H5 H 1.0380 0.6427 0.9205 0.024 Uiso 1 1 calc R
C3 C 0.9709(3) 0.6483(2) 1.0507(2) 0.0234(5) Uani 1 1 d .
H4 H 1.0305 0.5928 1.0855 0.028 Uiso 1 1 calc R
C4 C 0.8793(3) 0.7004(2) 1.0975(2) 0.0265(6) Uani 1 1 d .
H1 H 0.8767 0.6804 1.1646 0.032 Uiso 1 1 calc R
C5 C 0.7922(3) 0.7806(2) 1.0477(2) 0.0241(5) Uani 1 1 d .
H2 H 0.7297 0.8156 1.0803 0.029 Uiso 1 1 calc R
C6 C 0.7959(3) 0.8107(2) 0.9487(2) 0.0193(5) Uani 1 1 d .
H3 H 0.7361 0.8663 0.9144 0.023 Uiso 1 1 calc R
C7 C 0.8001(2) 0.9244(2) 0.75631(18) 0.0160(4) Uani 1 1 d .
C8 C 0.8617(3) 1.0313(2) 0.8009(2) 0.0201(5) Uani 1 1 d .
H10 H 0.9612 1.0416 0.8359 0.024 Uiso 1 1 calc R
C9 C 0.7769(3) 1.1236(2) 0.7943(2) 0.0259(6) Uani 1 1 d .
H9 H 0.8190 1.1968 0.8246 0.031 Uiso 1 1 calc R
C10 C 0.6315(3) 1.1091(2) 0.7438(2) 0.0245(5) Uani 1 1 d .
H8 H 0.5738 1.1719 0.7406 0.029 Uiso 1 1 calc R
C11 C 0.5704(3) 1.0027(2) 0.6980(2) 0.0242(5) Uani 1 1 d .
H7 H 0.4710 0.9929 0.6623 0.029 Uiso 1 1 calc R
C12 C 0.6539(3) 0.9105(2) 0.7041(2) 0.0196(5) Uani 1 1 d .
H6 H 0.6116 0.8377 0.6726 0.023 Uiso 1 1 calc R
C13 C 1.0856(2) 0.8365(2) 0.80416(19) 0.0148(4) Uani 1 1 d .
C14 C 1.1523(2) 0.8082(2) 0.72856(19) 0.0161(4) Uani 1 1 d .
H15 H 1.0982 0.7729 0.6600 0.019 Uiso 1 1 calc R
C15 C 1.2973(3) 0.8312(2) 0.7526(2) 0.0202(5) Uani 1 1 d .
H14 H 1.3421 0.8124 0.7005 0.024 Uiso 1 1 calc R
C16 C 1.3768(3) 0.8820(2) 0.8532(2) 0.0225(5) Uani 1 1 d .
H13 H 1.4762 0.8971 0.8700 0.027 Uiso 1 1 calc R
C17 C 1.3117(3) 0.9105(2) 0.9289(2) 0.0217(5) Uani 1 1 d .
H12 H 1.3662 0.9457 0.9974 0.026 Uiso 1 1 calc R
C18 C 1.1663(3) 0.8875(2) 0.9049(2) 0.0192(5) Uani 1 1 d .
H11 H 1.1218 0.9066 0.9572 0.023 Uiso 1 1 calc R
C19 C 0.7189(2) 0.5857(2) 0.40585(19) 0.0149(4) Uani 1 1 d .
C20 C 0.6566(3) 0.5192(2) 0.29939(19) 0.0169(5) Uani 1 1 d .
C21 C 0.5093(3) 0.5006(2) 0.2566(2) 0.0247(5) Uani 1 1 d .
H20 H 0.4504 0.5270 0.2966 0.030 Uiso 1 1 calc R
C22 C 0.4489(3) 0.4435(3) 0.1552(2) 0.0287(6) Uani 1 1 d .
H19 H 0.3488 0.4305 0.1260 0.034 Uiso 1 1 calc R
C23 C 0.5351(3) 0.4055(2) 0.0969(2) 0.0261(6) Uani 1 1 d .
H18 H 0.4942 0.3657 0.0280 0.031 Uiso 1 1 calc R
C24 C 0.6814(3) 0.4258(2) 0.1393(2) 0.0256(6) Uani 1 1 d .
H17 H 0.7399 0.4006 0.0987 0.031 Uiso 1 1 calc R
C25 C 0.7429(3) 0.4823(2) 0.2399(2) 0.0197(5) Uani 1 1 d .
H16 H 0.8431 0.4958 0.2683 0.024 Uiso 1 1 calc R
C26 C 0.7486(2) 0.7087(2) 0.41303(19) 0.0149(4) Uani 1 1 d .
C27 C 0.7291(3) 0.7641(2) 0.32153(19) 0.0171(5) Uani 1 1 d .
H21 H 0.6882 0.7235 0.2530 0.021 Uiso 1 1 calc R
C28 C 0.7696(3) 0.8788(2) 0.3304(2) 0.0189(5) Uani 1 1 d .
H22 H 0.7580 0.9171 0.2685 0.023 Uiso 1 1 calc R
C29 C 0.8273(3) 0.9363(2) 0.4316(2) 0.0181(5) Uani 1 1 d .
H23 H 0.8560 1.0145 0.4388 0.022 Uiso 1 1 calc R
C30 C 0.8437(2) 0.8809(2) 0.52324(19) 0.0161(4) Uani 1 1 d .
H24 H 0.8825 0.9228 0.5913 0.019 Uiso 1 1 calc R
C31 C 0.8051(2) 0.7663(2) 0.51768(18) 0.0140(4) Uani 1 1 d .
C32 C 0.7383(2) 0.42240(19) 0.50134(19) 0.0152(4) Uani 1 1 d .
C33 C 0.6083(3) 0.3691(2) 0.4931(2) 0.0193(5) Uani 1 1 d .
H29 H 0.5242 0.4093 0.4740 0.023 Uiso 1 1 calc R
C34 C 0.6028(3) 0.2564(2) 0.5131(2) 0.0212(5) Uani 1 1 d .
H28 H 0.5146 0.2202 0.5092 0.025 Uiso 1 1 calc R
C35 C 0.7240(3) 0.1962(2) 0.5385(2) 0.0209(5) Uani 1 1 d .
H27 H 0.7189 0.1191 0.5520 0.025 Uiso 1 1 calc R
C36 C 0.8529(3) 0.2490(2) 0.5443(2) 0.0200(5) Uani 1 1 d .
H26 H 0.9361 0.2076 0.5604 0.024 Uiso 1 1 calc R
C37 C 0.8607(3) 0.3625(2) 0.52645(19) 0.0172(5) Uani 1 1 d .
H25 H 0.9493 0.3990 0.5314 0.021 Uiso 1 1 calc R

loop_
_atom_site_aniso_label
_atom_site_aniso_U_11
_atom_site_aniso_U_22
_atom_site_aniso_U_33
_atom_site_aniso_U_23
_atom_site_aniso_U_13
_atom_site_aniso_U_12
Pd1 0.01358(10) 0.01387(10) 0.01068(9) 0.00065(6) 0.00305(6) -0.00105(6)
Cl1 0.0282(3) 0.0176(3) 0.0148(3) 0.0032(2) 0.0046(2) -0.0004(2)
P1 0.0126(3) 0.0162(3) 0.0108(3) -0.0003(2) 0.0032(2) -0.0008(2)
N1 0.0122(9) 0.0143(9) 0.0128(9) -0.0001(7) 0.0036(7) 0.0005(7)
C1 0.0169(11) 0.0195(11) 0.0114(10) -0.0002(8) 0.0041(8) -0.0038(9)
C2 0.0210(12) 0.0204(12) 0.0178(12) -0.0010(9) 0.0048(9) -0.0004(9)
C3 0.0291(13) 0.0223(13) 0.0160(12) 0.0052(10) 0.0028(10) -0.0020(10)
C4 0.0378(15) 0.0259(13) 0.0172(12) 0.0017(10) 0.0116(11) -0.0068(11)
C5 0.0268(13) 0.0287(14) 0.0193(12) -0.0020(10) 0.0125(10) -0.0032(11)
C6 0.0197(11) 0.0208(12) 0.0172(11) 0.0004(9) 0.0063(9) -0.0019(9)
C7 0.0172(11) 0.0192(11) 0.0127(10) 0.0019(9) 0.0063(9) 0.0015(9)
C8 0.0190(11) 0.0222(12) 0.0167(11) 0.0012(9) 0.0028(9) -0.0005(9)
C9 0.0311(14) 0.0197(12) 0.0252(13) 0.0010(10) 0.0066(11) 0.0023(11)
C10 0.0269(13) 0.0265(13) 0.0247(13) 0.0083(11) 0.0126(11) 0.0089(11)
C11 0.0172(12) 0.0325(14) 0.0261(13) 0.0098(11) 0.0096(10) 0.0034(10)
C12 0.0178(11) 0.0217(12) 0.0198(12) 0.0036(9) 0.0067(9) -0.0008(9)
C13 0.0137(10) 0.0147(10) 0.0154(11) 0.0021(8) 0.0036(8) -0.0003(8)
C14 0.0168(11) 0.0160(11) 0.0142(11) 0.0002(8) 0.0036(9) -0.0006(9)
C15 0.0202(12) 0.0219(12) 0.0203(12) 0.0031(9) 0.0089(10) 0.0007(9)
C16 0.0164(11) 0.0243(13) 0.0246(13) 0.0027(10) 0.0041(10) -0.0027(9)
C17 0.0182(11) 0.0240(12) 0.0181(12) -0.0012(10) 0.0000(9) -0.0028(9)
C18 0.0172(11) 0.0226(12) 0.0166(11) -0.0027(9) 0.0052(9) -0.0012(9)
C19 0.0116(10) 0.0169(11) 0.0159(11) -0.0006(9) 0.0048(8) -0.0003(8)
C20 0.0216(11) 0.0150(11) 0.0136(11) 0.0023(8) 0.0049(9) -0.0007(9)
C21 0.0234(13) 0.0320(14) 0.0182(12) -0.0006(10) 0.0074(10) -0.0061(11)
C22 0.0244(13) 0.0349(15) 0.0212(13) -0.0031(11) 0.0019(11) -0.0084(11)
C23 0.0345(15) 0.0229(13) 0.0160(12) -0.0024(10) 0.0027(11) -0.0042(11)
C24 0.0336(15) 0.0238(13) 0.0213(13) -0.0014(10) 0.0122(11) 0.0044(11)
C25 0.0187(11) 0.0212(12) 0.0190(12) 0.0004(9) 0.0058(9) 0.0027(9)
C26 0.0130(10) 0.0153(11) 0.0164(11) 0.0002(9) 0.0049(8) 0.0011(8)
C27 0.0178(11) 0.0191(11) 0.0136(11) 0.0007(9) 0.0039(9) 0.0026(9)
C28 0.0205(11) 0.0194(12) 0.0172(11) 0.0042(9) 0.0059(9) 0.0037(9)
C29 0.0194(11) 0.0143(11) 0.0206(12) 0.0021(9) 0.0063(9) 0.0021(9)
C30 0.0160(11) 0.0171(11) 0.0154(11) 0.0002(9) 0.0056(9) 0.0002(9)
C31 0.0131(10) 0.0175(11) 0.0119(10) 0.0022(8) 0.0047(8) 0.0009(8)
C32 0.0183(11) 0.0130(10) 0.0142(10) -0.0011(8) 0.0057(9) -0.0007(8)
C33 0.0174(11) 0.0187(12) 0.0217(12) -0.0007(9) 0.0070(9) 0.0009(9)
C34 0.0247(12) 0.0201(12) 0.0209(12) -0.0007(10) 0.0115(10) -0.0042(10)
C35 0.0309(13) 0.0144(11) 0.0200(12) 0.0001(9) 0.0124(10) 0.0007(10)
C36 0.0227(12) 0.0196(12) 0.0196(12) 0.0042(9) 0.0084(10) 0.0064(9)
C37 0.0169(11) 0.0191(11) 0.0165(11) 0.0017(9) 0.0065(9) 0.0009(9)

loop_
_atom_type_symbol
_atom_type_description
_atom_type_scat_dispersion_real
_atom_type_scat_dispersion_imag
_atom_type_scat_source
C C 0.0033 0.0016 'International Tables Vol C Tables 4.2.6.8 and 6.1.1.4'
H H 0.0000 0.0000 'International Tables Vol C Tables 4.2.6.8 and 6.1.1.4'
N N 0.0061 0.0033 'International Tables Vol C Tables 4.2.6.8 and 6.1.1.4'
P P 0.1023 0.0942 'International Tables Vol C Tables 4.2.6.8 and 6.1.1.4'
Cl Cl 0.1484 0.1585 'International Tables Vol C Tables 4.2.6.8 and 6.1.1.4'
Pd Pd -0.9988 1.0072 'International Tables Vol C Tables 4.2.6.8 and 6.1.1.4'

loop_
_geom_angle_atom_site_label_1
_geom_angle_atom_site_label_2
_geom_angle_atom_site_label_3
_geom_angle
C31 Pd1 N1 80.69(9)
C31 Pd1 P1 96.09(7)
N1 Pd1 P1 176.60(6)
C31 Pd1 Cl1 170.93(7)
N1 Pd1 Cl1 90.86(6)
P1 Pd1 Cl1 92.42(2)
C13 P1 C7 107.97(11)
C13 P1 C1 102.11(11)
C7 P1 C1 101.17(11)
C13 P1 Pd1 110.97(8)
C7 P1 Pd1 115.54(8)
C1 P1 Pd1 117.74(8)
C19 N1 C32 122.4(2)
C19 N1 Pd1 114.82(16)
C32 N1 Pd1 122.70(15)
C6 C1 C2 119.4(2)
C6 C1 P1 121.91(19)
C2 C1 P1 118.73(19)
C3 C2 C1 120.4(2)
C3 C2 H5 119.8
C1 C2 H5 119.8
C4 C3 C2 119.6(2)
C4 C3 H4 120.2
C2 C3 H4 120.2
C5 C4 C3 120.6(3)
C5 C4 H1 119.7
C3 C4 H1 119.7
C4 C5 C6 120.0(2)
C4 C5 H2 120.0
C6 C5 H2 120.0
C1 C6 C5 120.0(2)
C1 C6 H3 120.0
C5 C6 H3 120.0
C8 C7 C12 119.6(2)
C8 C7 P1 123.48(18)
C12 C7 P1 116.68(19)
C7 C8 C9 119.8(2)
C7 C8 H10 120.1
C9 C8 H10 120.1
C10 C9 C8 120.4(3)
C10 C9 H9 119.8
C8 C9 H9 119.8
C11 C10 C9 119.8(2)
C11 C10 H8 120.1
C9 C10 H8 120.1
C10 C11 C12 120.2(2)
C10 C11 H7 119.9
C12 C11 H7 119.9
C11 C12 C7 120.2(2)
C11 C12 H6 119.9
C7 C12 H6 119.9
C14 C13 C18 119.3(2)
C14 C13 P1 118.76(18)
C18 C13 P1 121.75(18)
C15 C14 C13 120.4(2)
C15 C14 H15 119.8
C13 C14 H15 119.8
C14 C15 C16 119.8(2)
C14 C15 H14 120.1
C16 C15 H14 120.1
C17 C16 C15 120.3(2)
C17 C16 H13 119.9
C15 C16 H13 119.9
C16 C17 C18 120.0(2)
C16 C17 H12 120.0
C18 C17 H12 120.0
C17 C18 C13 120.2(2)
C17 C18 H11 119.9
C13 C18 H11 119.9
N1 C19 C26 115.7(2)
N1 C19 C20 124.2(2)
C26 C19 C20 120.1(2)
C25 C20 C21 120.1(2)
C25 C20 C19 120.7(2)
C21 C20 C19 119.1(2)
C22 C21 C20 119.9(3)
C22 C21 H20 120.1
C20 C21 H20 120.1
C23 C22 C21 119.9(3)
C23 C22 H19 120.0
C21 C22 H19 120.0
C22 C23 C24 119.9(2)
C22 C23 H18 120.1
C24 C23 H18 120.1
C25 C24 C23 120.9(3)
C25 C24 H17 119.6
C23 C24 H17 119.6
C24 C25 C20 119.4(2)
C24 C25 H16 120.3
C20 C25 H16 120.3
C27 C26 C31 122.3(2)
C27 C26 C19 121.1(2)
C31 C26 C19 116.5(2)
C28 C27 C26 120.1(2)
C28 C27 H21 120.0
C26 C27 H21 120.0
C29 C28 C27 118.7(2)
C29 C28 H22 120.7
C27 C28 H22 120.7
C28 C29 C30 121.0(2)
C28 C29 H23 119.5
C30 C29 H23 119.5
C31 C30 C29 122.0(2)
C31 C30 H24 119.0
C29 C30 H24 119.0
C30 C31 C26 115.9(2)
C30 C31 Pd1 132.05(18)
C26 C31 Pd1 111.93(17)
C33 C32 C37 120.3(2)
C33 C32 N1 121.4(2)
C37 C32 N1 118.0(2)
C34 C33 C32 119.3(2)
C34 C33 H29 120.4
C32 C33 H29 120.4
C35 C34 C33 120.9(2)
C35 C34 H28 119.5
C33 C34 H28 119.5
C34 C35 C36 119.6(2)
C34 C35 H27 120.2
C36 C35 H27 120.2
C35 C36 C37 120.1(2)
C35 C36 H26 119.9
C37 C36 H26 119.9
C32 C37 C36 119.7(2)
C32 C37 H25 120.1
C36 C37 H25 120.1

loop_
_geom_bond_atom_site_label_1
_geom_bond_atom_site_label_2
_geom_bond_distance
Pd1 C31 2.015(2)
Pd1 N1 2.1027(19)
Pd1 P1 2.2695(6)
Pd1 Cl1 2.3508(6)
P1 C13 1.823(2)
P1 C7 1.825(2)
P1 C1 1.834(2)
N1 C19 1.285(3)
N1 C32 1.436(3)
C1 C6 1.391(3)
C1 C2 1.395(3)
C2 C3 1.392(4)
C2 H5 0.9500
C3 C4 1.387(4)
C3 H4 0.9500
C4 C5 1.375(4)
C4 H1 0.9500
C5 C6 1.402(4)
C5 H2 0.9500
C6 H3 0.9500
C7 C8 1.389(3)
C7 C12 1.396(3)
C8 C9 1.395(4)
C8 H10 0.9500
C9 C10 1.386(4)
C9 H9 0.9500
C10 C11 1.385(4)
C10 H8 0.9500
C11 C12 1.386(4)
C11 H7 0.9500
C12 H6 0.9500
C13 C14 1.392(3)
C13 C18 1.396(3)
C14 C15 1.387(3)
C14 H15 0.9500
C15 C16 1.391(4)
C15 H14 0.9500
C16 C17 1.383(4)
C16 H13 0.9500
C17 C18 1.391(3)
C17 H12 0.9500
C18 H11 0.9500
C19 C26 1.469(3)
C19 C20 1.492(3)
C20 C25 1.395(3)
C20 C21 1.396(4)
C21 C22 1.392(4)
C21 H20 0.9500
C22 C23 1.386(4)
C22 H19 0.9500
C23 C24 1.388(4)
C23 H18 0.9500
C24 C25 1.382(4)
C24 H17 0.9500
C25 H16 0.9500
C26 C27 1.394(3)
C26 C31 1.425(3)
C27 C28 1.393(3)
C27 H21 0.9500
C28 C29 1.388(3)
C28 H22 0.9500
C29 C30 1.400(3)
C29 H23 0.9500
C30 C31 1.391(3)
C30 H24 0.9500
C32 C33 1.389(3)
C32 C37 1.391(3)
C33 C34 1.388(4)
C33 H29 0.9500
C34 C35 1.384(4)
C34 H28 0.9500
C35 C36 1.387(4)
C35 H27 0.9500
C36 C37 1.392(3)
C36 H26 0.9500
C37 H25 0.9500
